data_7100349
loop_
_publ_author_name
'Banerjee, Sangeeta Ray'
'Schaffer, Paul'
'Babich, John W.'
'Valliant, John F.'
'Zubieta, Jon'

_publ_section_title
;
 Design and synthesis of site directed maleimide bifunctional chelators
 for technetium and rhenium.
;
_journal_issue 24
_journal_name_full 'Dalton transactions (Cambridge, England : 2003)'
_journal_page_first 3886
_journal_page_last 3897
_journal_paper_doi 10.1039/b507096a
_journal_year 2005
_chemical_formula_moiety 'C30 H24 N4 O5 Re, Br'
_chemical_formula_sum 'C30 H24 Br N4 O5 Re'
_chemical_formula_weight 786.64
_space_group_IT_number 2
_symmetry_cell_setting triclinic
_symmetry_Int_Tables_number 2
_symmetry_space_group_name_Hall '-P 1'
_symmetry_space_group_name_H-M 'P -1'
_atom_sites_solution_hydrogens geom
_atom_sites_solution_primary direct
_atom_sites_solution_secondary difmap
_audit_creation_method SHELXL-97
_cell_angle_alpha 65.300(3)
_cell_angle_beta 77.198(3)
_cell_angle_gamma 72.582(3)
_cell_formula_units_Z 2
_cell_length_a 11.639(2)
_cell_length_b 11.829(2)
_cell_length_c 13.249(3)
_cell_measurement_reflns_used 10184
_cell_measurement_temperature 96(2)
_cell_measurement_theta_max 31.50
_cell_measurement_theta_min 1.70
_cell_volume 1571.4(5)
_computing_cell_refinement 'Bruker SMART'
_computing_data_collection 'Bruker SMART'
_computing_data_reduction 'Bruker SAINT'
_computing_molecular_graphics 'Bruker SHELXTL'
_computing_publication_material 'Bruker SHELXTL'
_computing_structure_refinement 'SHELXL-97 (Sheldrick, 1997)'
_computing_structure_solution 'SHELXS-97 (Sheldrick, 1990)'
_diffrn_ambient_temperature 96(2)
_diffrn_detector_area_resol_mean 514
_diffrn_measured_fraction_theta_full 0.974
_diffrn_measured_fraction_theta_max 0.974
_diffrn_measurement_device_type 'APEX CCD area dectector'
_diffrn_measurement_method 'Phi & omega Scan'
_diffrn_radiation_monochromator graphite
_diffrn_radiation_probe x-ray
_diffrn_radiation_type MoK\a
_diffrn_radiation_wavelength 0.71073
_diffrn_reflns_av_R_equivalents 0.0398
_diffrn_reflns_av_sigmaI/netI 0.0623
_diffrn_reflns_limit_h_max 17
_diffrn_reflns_limit_h_min -17
_diffrn_reflns_limit_k_max 17
_diffrn_reflns_limit_k_min -17
_diffrn_reflns_limit_l_max 19
_diffrn_reflns_limit_l_min -19
_diffrn_reflns_number 20227
_diffrn_reflns_theta_full 31.50
_diffrn_reflns_theta_max 31.50
_diffrn_reflns_theta_min 1.70
_diffrn_source 'fine-focus sealed tube'
_diffrn_standards_decay_% 0
_diffrn_standards_interval_count 0
_diffrn_standards_interval_time 0
_diffrn_standards_number 0
_exptl_absorpt_coefficient_mu 5.181
_exptl_absorpt_correction_T_max 0.5104
_exptl_absorpt_correction_T_min 0.4239
_exptl_absorpt_correction_type multi-scan
_exptl_absorpt_process_details 'SADABS SHELX-97 (Sheldrick, 1997)'
_exptl_crystal_colour Colorless
_exptl_crystal_density_diffrn 1.663
_exptl_crystal_density_method 'not measured'
_exptl_crystal_description Block
_exptl_crystal_F_000 764
_exptl_crystal_size_max 0.20
_exptl_crystal_size_mid 0.18
_exptl_crystal_size_min 0.15
_refine_diff_density_max 1.250
_refine_diff_density_min -1.664
_refine_diff_density_rms 0.257
_refine_ls_extinction_method none
_refine_ls_goodness_of_fit_ref 1.013
_refine_ls_hydrogen_treatment constr
_refine_ls_matrix_type full
_refine_ls_number_parameters 372
_refine_ls_number_reflns 10184
_refine_ls_number_restraints 0
_refine_ls_restrained_S_all 1.013
_refine_ls_R_factor_all 0.0602
_refine_ls_R_factor_gt 0.0520
_refine_ls_shift/su_max 0.001
_refine_ls_shift/su_mean 0.000
_refine_ls_structure_factor_coef Fsqd
_refine_ls_weighting_details 'calc w=1/[\s^2^(Fo^2^)+(0.0834P)^2^+0.0000P] where P=(Fo^2^+2Fc^2^)/3'
_refine_ls_weighting_scheme calc
_refine_ls_wR_factor_gt 0.1260
_refine_ls_wR_factor_ref 0.1299
_reflns_number_gt 8686
_reflns_number_total 10184
_reflns_threshold_expression I>2\s(I))
_cod_data_source_file b507096a.txt
_cod_data_source_block '[Re(CO)3L3]Br'
_cod_depositor_comments
;
The following automatic conversions were performed:
'_symmetry_cell_setting' value 'Triclinic' changed to 'triclinic'
according to '/home/saulius/struct/CIF-dictionaries/cif_core.dic'
dictionary named 'cif_core.dic' version 2.4.1 from
2010-06-29.

'_exptl_absorpt_correction_type' value 'Multi-Scan' changed
to 'multi-scan' according to
'/home/saulius/struct/CIF-dictionaries/cif_core.dic' dictionary named
'cif_core.dic' version 2.4.1 from 2010-06-29.

Automatic conversion script
Id: cif_fix_enum 1527 2010-12-29 10:47:43Z saulius 
;
_cod_original_cell_volume 1571.3(5)
_cod_database_code 7100349

loop_
_symmetry_equiv_pos_as_xyz
'x, y, z'
'-x, -y, -z'

loop_
_atom_site_label
_atom_site_type_symbol
_atom_site_fract_x
_atom_site_fract_y
_atom_site_fract_z
_atom_site_U_iso_or_equiv
_atom_site_adp_type
_atom_site_occupancy
_atom_site_symmetry_multiplicity
_atom_site_calc_flag
_atom_site_refinement_flags
_atom_site_disorder_assembly
_atom_site_disorder_group
Re1 Re 0.183201(15) 0.802650(16) 0.190911(14) 0.01755(6) Uani 1 1 d . . .
Br1 Br 0.48252(5) 0.68735(6) 0.56891(5) 0.03523(13) Uani 1 1 d . . .
O1 O 0.2779(4) 0.9412(4) -0.0529(3) 0.0301(8) Uani 1 1 d . . .
O2 O -0.0523(4) 0.8368(4) 0.1021(3) 0.0321(8) Uani 1 1 d . . .
O3 O 0.2566(4) 0.5581(4) 0.1405(4) 0.0379(10) Uani 1 1 d . . .
O4 O 0.8894(4) 0.5680(4) 0.1205(4) 0.0370(9) Uani 1 1 d . . .
O5 O 0.6002(4) 0.8946(4) -0.0754(4) 0.0380(10) Uani 1 1 d . . .
N1 N 0.3547(4) 0.7640(4) 0.2591(3) 0.0217(8) Uani 1 1 d . . .
N2 N 0.1460(4) 0.6925(4) 0.3731(3) 0.0193(7) Uani 1 1 d . . .
N3 N 0.1449(4) 0.9598(4) 0.2525(3) 0.0204(7) Uani 1 1 d . . .
N4 N 0.7275(4) 0.7342(4) 0.0502(4) 0.0259(9) Uani 1 1 d . . .
C1 C 0.2399(4) 0.8930(4) 0.0393(4) 0.0210(9) Uani 1 1 d . . .
C2 C 0.0336(4) 0.8258(5) 0.1374(4) 0.0207(8) Uani 1 1 d . . .
C3 C 0.2309(5) 0.6495(5) 0.1583(4) 0.0248(9) Uani 1 1 d . . .
C4 C 0.2474(4) 0.6228(4) 0.4216(4) 0.0209(9) Uani 1 1 d . . .
C5 C 0.2485(5) 0.5400(5) 0.5345(4) 0.0244(9) Uani 1 1 d . . .
H5 H 0.3232 0.4939 0.5649 0.029 Uiso 1 1 calc R . .
C6 C 0.1413(5) 0.5266(5) 0.6001(4) 0.0248(9) Uani 1 1 d . . .
H6 H 0.1403 0.4695 0.6762 0.030 Uiso 1 1 calc R . .
C7 C 0.0317(5) 0.5990(5) 0.5533(4) 0.0231(9) Uani 1 1 d . . .
C8 C -0.0824(5) 0.5897(5) 0.6196(4) 0.0278(10) Uani 1 1 d . . .
H8 H -0.0852 0.5327 0.6957 0.033 Uiso 1 1 calc R . .
C9 C -0.1874(5) 0.6622(5) 0.5742(5) 0.0288(11) Uani 1 1 d . . .
H9 H -0.2631 0.6559 0.6187 0.035 Uiso 1 1 calc R . .
C10 C -0.1838(5) 0.7460(5) 0.4621(4) 0.0269(10) Uani 1 1 d . . .
H10 H -0.2576 0.7952 0.4311 0.032 Uiso 1 1 calc R . .
C11 C -0.0750(4) 0.7585(5) 0.3954(4) 0.0231(9) Uani 1 1 d . . .
H11 H -0.0745 0.8177 0.3201 0.028 Uiso 1 1 calc R . .
C12 C 0.0359(4) 0.6832(4) 0.4395(4) 0.0194(8) Uani 1 1 d . . .
C13 C 0.3661(4) 0.6342(5) 0.3495(4) 0.0239(9) Uani 1 1 d . . .
H13A H 0.4293 0.6189 0.3959 0.029 Uiso 1 1 calc R . .
H13B H 0.3910 0.5686 0.3160 0.029 Uiso 1 1 calc R . .
C14 C 0.3482(5) 0.8609(5) 0.3061(4) 0.0271(10) Uani 1 1 d . . .
H14A H 0.3785 0.8158 0.3804 0.033 Uiso 1 1 calc R . .
H14B H 0.4028 0.9173 0.2570 0.033 Uiso 1 1 calc R . .
C15 C 0.2258(4) 0.9409(5) 0.3182(4) 0.0236(9) Uani 1 1 d . . .
C16 C 0.2019(5) 1.0034(6) 0.3953(5) 0.0303(11) Uani 1 1 d . . .
H16 H 0.2619 0.9892 0.4403 0.036 Uiso 1 1 calc R . .
C17 C 0.0905(6) 1.0842(6) 0.4030(5) 0.0336(12) Uani 1 1 d . . .
H17 H 0.0706 1.1204 0.4583 0.040 Uiso 1 1 calc R . .
C18 C 0.0060(5) 1.1136(5) 0.3298(5) 0.0266(10) Uani 1 1 d . . .
C19 C -0.1062(6) 1.2023(6) 0.3284(6) 0.0379(13) Uani 1 1 d . . .
H19 H -0.1286 1.2405 0.3825 0.046 Uiso 1 1 calc R . .
C20 C -0.1836(6) 1.2350(6) 0.2523(7) 0.0430(15) Uani 1 1 d . . .
H20 H -0.2592 1.2945 0.2535 0.052 Uiso 1 1 calc R . .
C21 C -0.1494(6) 1.1789(6) 0.1712(6) 0.0383(14) Uani 1 1 d . . .
H21 H -0.2011 1.2042 0.1154 0.046 Uiso 1 1 calc R . .
C22 C -0.0434(5) 1.0890(5) 0.1719(5) 0.0280(10) Uani 1 1 d . . .
H22 H -0.0229 1.0514 0.1175 0.034 Uiso 1 1 calc R . .
C23 C 0.0354(4) 1.0517(4) 0.2518(4) 0.0221(9) Uani 1 1 d . . .
C24 C 0.4656(4) 0.7609(5) 0.1740(4) 0.0268(10) Uani 1 1 d . . .
H24A H 0.4622 0.8481 0.1163 0.032 Uiso 1 1 calc R . .
H24B H 0.4642 0.7044 0.1366 0.032 Uiso 1 1 calc R . .
C25 C 0.5853(4) 0.7129(5) 0.2263(4) 0.0268(10) Uani 1 1 d . . .
H25A H 0.5718 0.7338 0.2937 0.032 Uiso 1 1 calc R . .
H25B H 0.6111 0.6187 0.2501 0.032 Uiso 1 1 calc R . .
C26 C 0.6859(5) 0.7724(5) 0.1453(4) 0.0271(10) Uani 1 1 d . . .
H26A H 0.6567 0.8666 0.1174 0.033 Uiso 1 1 calc R . .
H26B H 0.7558 0.7493 0.1869 0.033 Uiso 1 1 calc R . .
C27 C 0.8280(5) 0.6375(5) 0.0446(5) 0.0286(10) Uani 1 1 d . . .
C28 C 0.8441(6) 0.6386(6) -0.0711(5) 0.0363(13) Uani 1 1 d . . .
H28 H 0.9057 0.5826 -0.0998 0.044 Uiso 1 1 calc R . .
C29 C 0.7564(6) 0.7323(6) -0.1269(5) 0.0365(13) Uani 1 1 d . . .
H29 H 0.7440 0.7523 -0.2016 0.044 Uiso 1 1 calc R . .
C30 C 0.6818(5) 0.8000(5) -0.0536(5) 0.0293(11) Uani 1 1 d . . .

loop_
_atom_site_aniso_label
_atom_site_aniso_U_11
_atom_site_aniso_U_22
_atom_site_aniso_U_33
_atom_site_aniso_U_23
_atom_site_aniso_U_13
_atom_site_aniso_U_12
Re1 0.01310(9) 0.01775(9) 0.01889(9) -0.00378(6) -0.00523(6) -0.00163(6)
Br1 0.0275(3) 0.0374(3) 0.0431(3) -0.0201(2) -0.0186(2) 0.0071(2)
O1 0.031(2) 0.0317(19) 0.0240(17) -0.0042(15) -0.0035(15) -0.0117(16)
O2 0.0206(18) 0.040(2) 0.036(2) -0.0138(17) -0.0076(15) -0.0060(16)
O3 0.033(2) 0.035(2) 0.046(2) -0.0200(19) 0.0023(19) -0.0067(18)
O4 0.030(2) 0.037(2) 0.035(2) -0.0101(18) -0.0109(17) 0.0052(17)
O5 0.036(2) 0.028(2) 0.037(2) -0.0023(17) -0.0118(18) 0.0023(17)
N1 0.0176(18) 0.0211(18) 0.0203(17) -0.0010(14) -0.0065(14) -0.0029(14)
N2 0.0161(17) 0.0200(18) 0.0220(17) -0.0065(14) -0.0065(14) -0.0031(14)
N3 0.0174(18) 0.0232(19) 0.0196(17) -0.0067(15) -0.0050(14) -0.0036(14)
N4 0.020(2) 0.028(2) 0.0245(19) -0.0062(16) -0.0045(16) -0.0010(16)
C1 0.018(2) 0.0177(19) 0.028(2) -0.0070(17) -0.0088(17) -0.0030(15)
C2 0.018(2) 0.025(2) 0.022(2) -0.0078(17) -0.0040(16) -0.0085(17)
C3 0.021(2) 0.025(2) 0.025(2) -0.0080(18) -0.0002(18) -0.0049(18)
C4 0.017(2) 0.020(2) 0.025(2) -0.0073(17) -0.0044(17) -0.0038(16)
C5 0.024(2) 0.023(2) 0.022(2) -0.0049(17) -0.0065(18) -0.0034(18)
C6 0.027(2) 0.024(2) 0.023(2) -0.0052(18) -0.0033(18) -0.0089(18)
C7 0.022(2) 0.023(2) 0.025(2) -0.0073(18) -0.0031(17) -0.0084(17)
C8 0.025(3) 0.035(3) 0.025(2) -0.013(2) 0.0015(19) -0.010(2)
C9 0.024(2) 0.036(3) 0.030(2) -0.016(2) 0.004(2) -0.010(2)
C10 0.020(2) 0.035(3) 0.029(2) -0.015(2) -0.0004(18) -0.0071(19)
C11 0.016(2) 0.028(2) 0.027(2) -0.0104(19) -0.0062(17) -0.0043(17)
C12 0.017(2) 0.020(2) 0.023(2) -0.0104(17) -0.0012(16) -0.0049(16)
C13 0.015(2) 0.021(2) 0.026(2) -0.0008(18) -0.0058(17) -0.0011(16)
C14 0.021(2) 0.026(2) 0.030(2) -0.0026(19) -0.0102(19) -0.0062(18)
C15 0.020(2) 0.023(2) 0.028(2) -0.0048(18) -0.0115(18) -0.0048(17)
C16 0.027(3) 0.038(3) 0.034(3) -0.016(2) -0.009(2) -0.011(2)
C17 0.036(3) 0.037(3) 0.037(3) -0.019(2) -0.007(2) -0.011(2)
C18 0.024(2) 0.027(2) 0.034(3) -0.018(2) -0.002(2) -0.0064(19)
C19 0.033(3) 0.036(3) 0.055(4) -0.030(3) -0.008(3) -0.002(2)
C20 0.031(3) 0.038(3) 0.065(4) -0.033(3) -0.014(3) 0.012(2)
C21 0.032(3) 0.030(3) 0.056(4) -0.023(3) -0.022(3) 0.009(2)
C22 0.026(2) 0.024(2) 0.033(3) -0.012(2) -0.010(2) 0.0037(19)
C23 0.020(2) 0.018(2) 0.028(2) -0.0080(17) -0.0078(17) -0.0018(16)
C24 0.014(2) 0.033(3) 0.023(2) -0.0016(19) -0.0036(17) -0.0033(18)
C25 0.015(2) 0.035(3) 0.026(2) -0.007(2) -0.0057(17) -0.0054(18)
C26 0.019(2) 0.032(3) 0.031(2) -0.011(2) -0.0059(19) -0.0068(19)
C27 0.026(3) 0.025(2) 0.030(2) -0.008(2) -0.007(2) -0.0001(19)
C28 0.038(3) 0.041(3) 0.028(3) -0.017(2) -0.001(2) -0.002(2)
C29 0.037(3) 0.038(3) 0.029(3) -0.009(2) -0.008(2) -0.005(2)
C30 0.024(2) 0.028(2) 0.030(2) -0.002(2) -0.009(2) -0.0067(19)

loop_
_atom_type_symbol
_atom_type_description
_atom_type_scat_dispersion_real
_atom_type_scat_dispersion_imag
_atom_type_scat_source
C C 0.0033 0.0016 'International Tables Vol C Tables 4.2.6.8 and 6.1.1.4'
H H 0.0000 0.0000 'International Tables Vol C Tables 4.2.6.8 and 6.1.1.4'
N N 0.0061 0.0033 'International Tables Vol C Tables 4.2.6.8 and 6.1.1.4'
O O 0.0106 0.0060 'International Tables Vol C Tables 4.2.6.8 and 6.1.1.4'
Br Br -0.2901 2.4595 'International Tables Vol C Tables 4.2.6.8 and 6.1.1.4'
Re Re -1.0185 7.2310 'International Tables Vol C Tables 4.2.6.8 and 6.1.1.4'

loop_
_geom_angle_atom_site_label_1
_geom_angle_atom_site_label_2
_geom_angle_atom_site_label_3
_geom_angle
_geom_angle_site_symmetry_1
_geom_angle_site_symmetry_3
_geom_angle_publ_flag
C1 Re1 C2 87.1(2) . . ?
C1 Re1 C3 87.9(2) . . ?
C2 Re1 C3 83.8(2) . . ?
C1 Re1 N1 95.48(17) . . ?
C2 Re1 N1 176.57(17) . . ?
C3 Re1 N1 93.93(19) . . ?
C1 Re1 N3 98.10(18) . . ?
C2 Re1 N3 103.51(18) . . ?
C3 Re1 N3 170.67(18) . . ?
N1 Re1 N3 78.45(16) . . ?
C1 Re1 N2 171.15(17) . . ?
C2 Re1 N2 101.74(17) . . ?
C3 Re1 N2 92.13(18) . . ?
N1 Re1 N2 75.69(14) . . ?
N3 Re1 N2 80.84(15) . . ?
C13 N1 C14 110.2(4) . . ?
C13 N1 C24 108.1(4) . . ?
C14 N1 C24 109.4(4) . . ?
C13 N1 Re1 105.1(3) . . ?
C14 N1 Re1 110.5(3) . . ?
C24 N1 Re1 113.5(3) . . ?
C4 N2 C12 117.6(4) . . ?
C4 N2 Re1 112.7(3) . . ?
C12 N2 Re1 129.7(3) . . ?
C15 N3 C23 119.1(4) . . ?
C15 N3 Re1 112.1(3) . . ?
C23 N3 Re1 126.7(3) . . ?
C27 N4 C30 110.2(5) . . ?
C27 N4 C26 124.4(4) . . ?
C30 N4 C26 124.8(5) . . ?
O1 C1 Re1 176.1(4) . . ?
O2 C2 Re1 176.7(5) . . ?
O3 C3 Re1 178.3(5) . . ?
N2 C4 C5 123.9(5) . . ?
N2 C4 C13 117.3(4) . . ?
C5 C4 C13 118.8(4) . . ?
C6 C5 C4 119.3(5) . . ?
C6 C5 H5 120.3 . . ?
C4 C5 H5 120.3 . . ?
C5 C6 C7 119.0(5) . . ?
C5 C6 H6 120.5 . . ?
C7 C6 H6 120.5 . . ?
C6 C7 C12 119.3(4) . . ?
C6 C7 C8 120.8(5) . . ?
C12 C7 C8 119.9(5) . . ?
C9 C8 C7 120.3(5) . . ?
C9 C8 H8 119.9 . . ?
C7 C8 H8 119.9 . . ?
C8 C9 C10 120.1(5) . . ?
C8 C9 H9 119.9 . . ?
C10 C9 H9 119.9 . . ?
C11 C10 C9 121.3(5) . . ?
C11 C10 H10 119.3 . . ?
C9 C10 H10 119.3 . . ?
C10 C11 C12 120.0(5) . . ?
C10 C11 H11 120.0 . . ?
C12 C11 H11 120.0 . . ?
N2 C12 C11 120.9(4) . . ?
N2 C12 C7 120.8(4) . . ?
C11 C12 C7 118.3(4) . . ?
N1 C13 C4 110.4(4) . . ?
N1 C13 H13A 109.6 . . ?
C4 C13 H13A 109.6 . . ?
N1 C13 H13B 109.6 . . ?
C4 C13 H13B 109.6 . . ?
H13A C13 H13B 108.1 . . ?
C15 C14 N1 114.3(4) . . ?
C15 C14 H14A 108.7 . . ?
N1 C14 H14A 108.7 . . ?
C15 C14 H14B 108.7 . . ?
N1 C14 H14B 108.7 . . ?
H14A C14 H14B 107.6 . . ?
N3 C15 C16 122.5(5) . . ?
N3 C15 C14 119.5(5) . . ?
C16 C15 C14 117.9(5) . . ?
C17 C16 C15 118.7(5) . . ?
C17 C16 H16 120.6 . . ?
C15 C16 H16 120.6 . . ?
C16 C17 C18 120.5(5) . . ?
C16 C17 H17 119.7 . . ?
C18 C17 H17 119.7 . . ?
C17 C18 C19 123.2(5) . . ?
C17 C18 C23 118.6(5) . . ?
C19 C18 C23 118.2(5) . . ?
C20 C19 C18 122.2(6) . . ?
C20 C19 H19 118.9 . . ?
C18 C19 H19 118.9 . . ?
C19 C20 C21 118.8(5) . . ?
C19 C20 H20 120.6 . . ?
C21 C20 H20 120.6 . . ?
C22 C21 C20 121.1(6) . . ?
C22 C21 H21 119.5 . . ?
C20 C21 H21 119.5 . . ?
C21 C22 C23 120.7(5) . . ?
C21 C22 H22 119.7 . . ?
C23 C22 H22 119.7 . . ?
C22 C23 N3 120.9(4) . . ?
C22 C23 C18 118.9(5) . . ?
N3 C23 C18 120.1(4) . . ?
N1 C24 C25 113.0(4) . . ?
N1 C24 H24A 109.0 . . ?
C25 C24 H24A 109.0 . . ?
N1 C24 H24B 109.0 . . ?
C25 C24 H24B 109.0 . . ?
H24A C24 H24B 107.8 . . ?
C26 C25 C24 112.3(4) . . ?
C26 C25 H25A 109.1 . . ?
C24 C25 H25A 109.1 . . ?
C26 C25 H25B 109.1 . . ?
C24 C25 H25B 109.1 . . ?
H25A C25 H25B 107.9 . . ?
N4 C26 C25 115.0(5) . . ?
N4 C26 H26A 108.5 . . ?
C25 C26 H26A 108.5 . . ?
N4 C26 H26B 108.5 . . ?
C25 C26 H26B 108.5 . . ?
H26A C26 H26B 107.5 . . ?
O4 C27 N4 125.0(5) . . ?
O4 C27 C28 128.4(5) . . ?
N4 C27 C28 106.5(5) . . ?
C29 C28 C27 107.9(5) . . ?
C29 C28 H28 126.0 . . ?
C27 C28 H28 126.0 . . ?
C28 C29 C30 109.1(5) . . ?
C28 C29 H29 125.5 . . ?
C30 C29 H29 125.5 . . ?
O5 C30 N4 124.6(6) . . ?
O5 C30 C29 129.3(5) . . ?
N4 C30 C29 106.1(5) . . ?

loop_
_geom_bond_atom_site_label_1
_geom_bond_atom_site_label_2
_geom_bond_distance
_geom_bond_site_symmetry_2
_geom_bond_publ_flag
Re1 C1 1.911(5) . ?
Re1 C2 1.925(5) . ?
Re1 C3 1.930(5) . ?
Re1 N1 2.217(4) . ?
Re1 N3 2.220(4) . ?
Re1 N2 2.226(4) . ?
O1 C1 1.159(6) . ?
O2 C2 1.146(6) . ?
O3 C3 1.141(7) . ?
O4 C27 1.213(6) . ?
O5 C30 1.205(7) . ?
N1 C13 1.491(6) . ?
N1 C14 1.494(7) . ?
N1 C24 1.516(6) . ?
N2 C4 1.340(6) . ?
N2 C12 1.391(6) . ?
N3 C15 1.331(6) . ?
N3 C23 1.404(6) . ?
N4 C27 1.383(7) . ?
N4 C30 1.400(7) . ?
N4 C26 1.450(7) . ?
C4 C5 1.404(7) . ?
C4 C13 1.503(7) . ?
C5 C6 1.364(7) . ?
C5 H5 0.9500 . ?
C6 C7 1.413(7) . ?
C6 H6 0.9500 . ?
C7 C12 1.418(7) . ?
C7 C8 1.427(7) . ?
C8 C9 1.363(8) . ?
C8 H8 0.9500 . ?
C9 C10 1.398(8) . ?
C9 H9 0.9500 . ?
C10 C11 1.384(7) . ?
C10 H10 0.9500 . ?
C11 C12 1.418(7) . ?
C11 H11 0.9500 . ?
C13 H13A 0.9900 . ?
C13 H13B 0.9900 . ?
C14 C15 1.473(7) . ?
C14 H14A 0.9900 . ?
C14 H14B 0.9900 . ?
C15 C16 1.431(8) . ?
C16 C17 1.373(8) . ?
C16 H16 0.9500 . ?
C17 C18 1.401(8) . ?
C17 H17 0.9500 . ?
C18 C19 1.407(8) . ?
C18 C23 1.430(7) . ?
C19 C20 1.358(9) . ?
C19 H19 0.9500 . ?
C20 C21 1.415(9) . ?
C20 H20 0.9500 . ?
C21 C22 1.366(7) . ?
C21 H21 0.9500 . ?
C22 C23 1.398(7) . ?
C22 H22 0.9500 . ?
C24 C25 1.539(7) . ?
C24 H24A 0.9900 . ?
C24 H24B 0.9900 . ?
C25 C26 1.523(7) . ?
C25 H25A 0.9900 . ?
C25 H25B 0.9900 . ?
C26 H26A 0.9900 . ?
C26 H26B 0.9900 . ?
C27 C28 1.498(8) . ?
C28 C29 1.337(9) . ?
C28 H28 0.9500 . ?
C29 C30 1.483(9) . ?
C29 H29 0.9500 . ?

loop_
_geom_torsion_atom_site_label_1
_geom_torsion_atom_site_label_2
_geom_torsion_atom_site_label_3
_geom_torsion_atom_site_label_4
_geom_torsion
_geom_torsion_site_symmetry_1
_geom_torsion_site_symmetry_2
_geom_torsion_site_symmetry_3
_geom_torsion_site_symmetry_4
_geom_torsion_publ_flag
C1 Re1 N1 C13 -143.8(3) . . . . ?
C2 Re1 N1 C13 -6(3) . . . . ?
C3 Re1 N1 C13 -55.6(3) . . . . ?
N3 Re1 N1 C13 119.0(3) . . . . ?
N2 Re1 N1 C13 35.6(3) . . . . ?
C1 Re1 N1 C14 97.3(3) . . . . ?
C2 Re1 N1 C14 -125(3) . . . . ?
C3 Re1 N1 C14 -174.4(3) . . . . ?
N3 Re1 N1 C14 0.1(3) . . . . ?
N2 Re1 N1 C14 -83.3(3) . . . . ?
C1 Re1 N1 C24 -25.9(4) . . . . ?
C2 Re1 N1 C24 112(3) . . . . ?
C3 Re1 N1 C24 62.3(4) . . . . ?
N3 Re1 N1 C24 -123.1(3) . . . . ?
N2 Re1 N1 C24 153.5(4) . . . . ?
C1 Re1 N2 C4 -18.6(13) . . . . ?
C2 Re1 N2 C4 155.5(3) . . . . ?
C3 Re1 N2 C4 71.4(4) . . . . ?
N1 Re1 N2 C4 -22.1(3) . . . . ?
N3 Re1 N2 C4 -102.4(3) . . . . ?
C1 Re1 N2 C12 164.0(10) . . . . ?
C2 Re1 N2 C12 -21.8(4) . . . . ?
C3 Re1 N2 C12 -106.0(4) . . . . ?
N1 Re1 N2 C12 160.5(4) . . . . ?
N3 Re1 N2 C12 80.2(4) . . . . ?
C1 Re1 N3 C15 -107.2(4) . . . . ?
C2 Re1 N3 C15 163.9(3) . . . . ?
C3 Re1 N3 C15 22.5(12) . . . . ?
N1 Re1 N3 C15 -13.2(3) . . . . ?
N2 Re1 N3 C15 64.0(3) . . . . ?
C1 Re1 N3 C23 89.4(4) . . . . ?
C2 Re1 N3 C23 0.5(4) . . . . ?
C3 Re1 N3 C23 -140.9(10) . . . . ?
N1 Re1 N3 C23 -176.6(4) . . . . ?
N2 Re1 N3 C23 -99.5(4) . . . . ?
C2 Re1 C1 O1 -101(6) . . . . ?
C3 Re1 C1 O1 -17(6) . . . . ?
N1 Re1 C1 O1 77(6) . . . . ?
N3 Re1 C1 O1 156(6) . . . . ?
N2 Re1 C1 O1 73(7) . . . . ?
C1 Re1 C2 O2 56(8) . . . . ?
C3 Re1 C2 O2 -32(8) . . . . ?
N1 Re1 C2 O2 -82(9) . . . . ?
N3 Re1 C2 O2 154(8) . . . . ?
N2 Re1 C2 O2 -123(8) . . . . ?
C1 Re1 C3 O3 -139(17) . . . . ?
C2 Re1 C3 O3 -52(17) . . . . ?
N1 Re1 C3 O3 126(17) . . . . ?
N3 Re1 C3 O3 91(17) . . . . ?
N2 Re1 C3 O3 50(17) . . . . ?
C12 N2 C4 C5 1.0(7) . . . . ?
Re1 N2 C4 C5 -176.8(4) . . . . ?
C12 N2 C4 C13 -179.5(4) . . . . ?
Re1 N2 C4 C13 2.8(5) . . . . ?
N2 C4 C5 C6 1.0(8) . . . . ?
C13 C4 C5 C6 -178.5(5) . . . . ?
C4 C5 C6 C7 -1.6(8) . . . . ?
C5 C6 C7 C12 0.3(8) . . . . ?
C5 C6 C7 C8 -178.8(5) . . . . ?
C6 C7 C8 C9 178.5(5) . . . . ?
C12 C7 C8 C9 -0.6(8) . . . . ?
C7 C8 C9 C10 0.2(8) . . . . ?
C8 C9 C10 C11 -0.8(9) . . . . ?
C9 C10 C11 C12 1.7(8) . . . . ?
C4 N2 C12 C11 177.0(4) . . . . ?
Re1 N2 C12 C11 -5.7(7) . . . . ?
C4 N2 C12 C7 -2.3(7) . . . . ?
Re1 N2 C12 C7 174.9(3) . . . . ?
C10 C11 C12 N2 178.6(5) . . . . ?
C10 C11 C12 C7 -2.0(7) . . . . ?
C6 C7 C12 N2 1.8(7) . . . . ?
C8 C7 C12 N2 -179.2(5) . . . . ?
C6 C7 C12 C11 -177.6(5) . . . . ?
C8 C7 C12 C11 1.5(7) . . . . ?
C14 N1 C13 C4 73.5(5) . . . . ?
C24 N1 C13 C4 -167.0(4) . . . . ?
Re1 N1 C13 C4 -45.5(5) . . . . ?
N2 C4 C13 N1 29.9(6) . . . . ?
C5 C4 C13 N1 -150.6(5) . . . . ?
C13 N1 C14 C15 -103.8(5) . . . . ?
C24 N1 C14 C15 137.5(4) . . . . ?
Re1 N1 C14 C15 11.9(5) . . . . ?
C23 N3 C15 C16 5.2(7) . . . . ?
Re1 N3 C15 C16 -159.6(4) . . . . ?
C23 N3 C15 C14 -170.0(4) . . . . ?
Re1 N3 C15 C14 25.2(6) . . . . ?
N1 C14 C15 N3 -25.7(7) . . . . ?
N1 C14 C15 C16 158.9(4) . . . . ?
N3 C15 C16 C17 1.1(8) . . . . ?
C14 C15 C16 C17 176.3(5) . . . . ?
C15 C16 C17 C18 -5.6(9) . . . . ?
C16 C17 C18 C19 -175.6(6) . . . . ?
C16 C17 C18 C23 3.8(8) . . . . ?
C17 C18 C19 C20 176.0(7) . . . . ?
C23 C18 C19 C20 -3.4(9) . . . . ?
C18 C19 C20 C21 -0.6(11) . . . . ?
C19 C20 C21 C22 3.0(11) . . . . ?
C20 C21 C22 C23 -1.2(10) . . . . ?
C21 C22 C23 N3 -179.7(5) . . . . ?
C21 C22 C23 C18 -2.9(8) . . . . ?
C15 N3 C23 C22 169.8(5) . . . . ?
Re1 N3 C23 C22 -27.8(7) . . . . ?
C15 N3 C23 C18 -6.9(7) . . . . ?
Re1 N3 C23 C18 155.5(4) . . . . ?
C17 C18 C23 C22 -174.3(5) . . . . ?
C19 C18 C23 C22 5.1(8) . . . . ?
C17 C18 C23 N3 2.5(8) . . . . ?
C19 C18 C23 N3 -178.1(5) . . . . ?
C13 N1 C24 C25 -54.6(6) . . . . ?
C14 N1 C24 C25 65.4(5) . . . . ?
Re1 N1 C24 C25 -170.7(4) . . . . ?
N1 C24 C25 C26 -149.6(5) . . . . ?
C27 N4 C26 C25 -96.6(6) . . . . ?
C30 N4 C26 C25 92.2(6) . . . . ?
C24 C25 C26 N4 -67.4(6) . . . . ?
C30 N4 C27 O4 176.9(6) . . . . ?
C26 N4 C27 O4 4.6(9) . . . . ?
C30 N4 C27 C28 -2.6(6) . . . . ?
C26 N4 C27 C28 -174.9(5) . . . . ?
O4 C27 C28 C29 -179.3(7) . . . . ?
N4 C27 C28 C29 0.3(7) . . . . ?
C27 C28 C29 C30 2.0(7) . . . . ?
C27 N4 C30 O5 -174.3(6) . . . . ?
C26 N4 C30 O5 -2.0(9) . . . . ?
C27 N4 C30 C29 3.8(6) . . . . ?
C26 N4 C30 C29 176.1(5) . . . . ?
C28 C29 C30 O5 174.3(6) . . . . ?
C28 C29 C30 N4 -3.6(7) . . . . ?
